data_7016309
loop_
_publ_author_name
'Ren, Peng'
'Vechorkin, Oleg'
'Csok, Zsolt'
'Salihu, Isuf'
'Scopelliti, Rosario'
'Hu, Xile'

_publ_section_title
;
 Pd, Pt, and Ru complexes of a pincer bis(amino)amide ligand.
;
_journal_issue 35
_journal_name_full 'Dalton transactions (Cambridge, England : 2003)'
_journal_page_first 8906
_journal_page_last 8911
_journal_paper_doi 10.1039/c1dt10195a
_journal_volume 40
_journal_year 2011
_chemical_formula_moiety 'C34 H35 Cl N3 P Ru'
_chemical_formula_sum 'C34 H35 Cl N3 P Ru'
_chemical_formula_weight 653.14
_chemical_name_systematic
;
?
;
_space_group_IT_number 14
_symmetry_cell_setting monoclinic
_symmetry_space_group_name_Hall '-P 2ybc'
_symmetry_space_group_name_H-M 'P 1 21/c 1'
_atom_sites_solution_hydrogens geom
_atom_sites_solution_primary direct
_atom_sites_solution_secondary difmap
_audit_creation_method SHELXL-97
_cell_angle_alpha 90.00
_cell_angle_beta 110.823(5)
_cell_angle_gamma 90.00
_cell_formula_units_Z 8
_cell_length_a 18.0619(8)
_cell_length_b 17.4995(5)
_cell_length_c 19.9241(8)
_cell_measurement_reflns_used 11843
_cell_measurement_temperature 140(2)
_cell_measurement_theta_max 27.4570
_cell_measurement_theta_min 2.8435
_cell_volume 5886.2(4)
_computing_cell_refinement
;
CrysAlisPro, Oxford Diffraction Ltd.,
Version 1.171.33.66 (release 28-04-2010 CrysAlis171 .NET)
(compiled Apr 28 2010,14:27:37)
;
_computing_data_collection
;
CrysAlisPro, Oxford Diffraction Ltd.,
Version 1.171.33.66 (release 28-04-2010 CrysAlis171 .NET)
(compiled Apr 28 2010,14:27:37)
;
_computing_data_reduction
;
CrysAlisPro, Oxford Diffraction Ltd.,
Version 1.171.33.66 (release 28-04-2010 CrysAlis171 .NET)
(compiled Apr 28 2010,14:27:37)
;
_computing_molecular_graphics 'Bruker SHELXTL'
_computing_publication_material 'Bruker SHELXTL'
_computing_structure_refinement 'SHELXL-97 (Sheldrick, 1997)'
_computing_structure_solution 'SHELXS-97 (Sheldrick, 1990)'
_diffrn_ambient_temperature 140(2)
_diffrn_detector_area_resol_mean 8.2812
_diffrn_measured_fraction_theta_full 0.993
_diffrn_measured_fraction_theta_max 0.993
_diffrn_measurement_device_type 'Oxford Diffraction, KM4/Sapphire CCD'
_diffrn_measurement_method 'phi and omega scans'
_diffrn_radiation_monochromator graphite
_diffrn_radiation_source 'fine-focus sealed tube'
_diffrn_radiation_type MoK\a
_diffrn_radiation_wavelength 0.71073
_diffrn_reflns_av_R_equivalents 0.0999
_diffrn_reflns_av_sigmaI/netI 0.1267
_diffrn_reflns_limit_h_max 21
_diffrn_reflns_limit_h_min -22
_diffrn_reflns_limit_k_max 21
_diffrn_reflns_limit_k_min -21
_diffrn_reflns_limit_l_max 24
_diffrn_reflns_limit_l_min -24
_diffrn_reflns_number 52434
_diffrn_reflns_theta_full 26.37
_diffrn_reflns_theta_max 26.37
_diffrn_reflns_theta_min 2.85
_exptl_absorpt_coefficient_mu 0.707
_exptl_absorpt_correction_T_max 1.00000
_exptl_absorpt_correction_T_min 0.93585
_exptl_absorpt_correction_type multi-scan
_exptl_absorpt_process_details
;
CrysAlisPro, Oxford Diffraction Ltd.,
Version 1.171.33.66 (release 28-04-2010 CrysAlis171 .NET)
(compiled Apr 28 2010,14:27:37)
Empirical absorption correction using spherical harmonics,
implemented in SCALE3 ABSPACK scaling algorithm.
;
_exptl_crystal_colour green
_exptl_crystal_density_diffrn 1.474
_exptl_crystal_density_method 'not measured'
_exptl_crystal_description prismatic
_exptl_crystal_F_000 2688
_exptl_crystal_size_max 0.40
_exptl_crystal_size_mid 0.35
_exptl_crystal_size_min 0.26
_refine_diff_density_max 0.613
_refine_diff_density_min -0.449
_refine_diff_density_rms 0.091
_refine_ls_extinction_method none
_refine_ls_goodness_of_fit_ref 0.813
_refine_ls_hydrogen_treatment constr
_refine_ls_matrix_type full
_refine_ls_number_parameters 721
_refine_ls_number_reflns 11960
_refine_ls_number_restraints 0
_refine_ls_restrained_S_all 0.813
_refine_ls_R_factor_all 0.0985
_refine_ls_R_factor_gt 0.0394
_refine_ls_shift/su_max 0.001
_refine_ls_shift/su_mean 0.000
_refine_ls_structure_factor_coef Fsqd
_refine_ls_weighting_details 'calc w=1/[\s^2^(Fo^2^)+(0.0174P)^2^+0.0000P] where P=(Fo^2^+2Fc^2^)/3'
_refine_ls_weighting_scheme calc
_refine_ls_wR_factor_gt 0.0513
_refine_ls_wR_factor_ref 0.0586
_reflns_number_gt 6807
_reflns_number_total 11960
_reflns_threshold_expression >2sigma(I)
_cod_data_source_file c1dt10195a.txt
_cod_data_source_block rp200573
_cod_depositor_comments
;
The following automatic conversions were performed:

'_symmetry_cell_setting' value 'Monoclinic' changed to 'monoclinic'
according to /home/saulius/struct/CIF-dictionaries/cif_core.dic
dictionary named 'cif_core.dic' version 2.4.1 from 2010-06-29.

Automatic conversion script
Id: cif_fix_values 1715 2011-07-08 13:25:40Z adriana 
;
_cod_original_cell_volume 5886.1(4)
_cod_original_sg_symbol_H-M 'P 21/c'
_cod_database_code 7016309

loop_
_symmetry_equiv_pos_as_xyz
'x, y, z'
'-x, y+1/2, -z+1/2'
'-x, -y, -z'
'x, -y-1/2, z-1/2'

loop_
_atom_site_label
_atom_site_type_symbol
_atom_site_fract_x
_atom_site_fract_y
_atom_site_fract_z
_atom_site_U_iso_or_equiv
_atom_site_adp_type
_atom_site_occupancy
_atom_site_symmetry_multiplicity
_atom_site_calc_flag
_atom_site_refinement_flags
Ru1 Ru 0.337644(17) 0.289007(16) 0.346686(15) 0.01365(7) Uani 1 1 d .
Cl1 Cl 0.36628(5) 0.29947(5) 0.47453(4) 0.0246(2) Uani 1 1 d .
P1 P 0.34366(5) 0.16573(5) 0.33437(5) 0.0140(2) Uani 1 1 d .
N1 N 0.45234(15) 0.32602(15) 0.35223(15) 0.0157(7) Uani 1 1 d .
N2 N 0.31339(16) 0.31635(15) 0.24407(14) 0.0153(7) Uani 1 1 d .
N3 N 0.21340(16) 0.30489(15) 0.31619(15) 0.0186(7) Uani 1 1 d .
C1 C 0.4535(2) 0.32184(18) 0.27903(18) 0.0143(8) Uani 1 1 d .
C2 C 0.5232(2) 0.3232(2) 0.2657(2) 0.0254(9) Uani 1 1 d .
H2 H 0.5723 0.3272 0.3046 0.031 Uiso 1 1 calc R
C3 C 0.5225(2) 0.3188(2) 0.1966(2) 0.0336(11) Uani 1 1 d .
H3 H 0.5707 0.3202 0.1876 0.040 Uiso 1 1 calc R
C4 C 0.4513(3) 0.3123(2) 0.1407(2) 0.0347(11) Uani 1 1 d .
H4 H 0.4507 0.3077 0.0930 0.042 Uiso 1 1 calc R
C5 C 0.3805(2) 0.3125(2) 0.15273(19) 0.0245(9) Uani 1 1 d .
H5 H 0.3321 0.3083 0.1131 0.029 Uiso 1 1 calc R
C6 C 0.3787(2) 0.31851(19) 0.22194(19) 0.0191(9) Uani 1 1 d .
C7 C 0.2337(2) 0.31830(18) 0.20120(19) 0.0178(9) Uani 1 1 d .
C8 C 0.2004(2) 0.3348(2) 0.12789(19) 0.0268(10) Uani 1 1 d .
H8 H 0.2339 0.3498 0.1027 0.032 Uiso 1 1 calc R
C9 C 0.1201(3) 0.3299(2) 0.0915(2) 0.0376(11) Uani 1 1 d .
H9 H 0.0996 0.3399 0.0414 0.045 Uiso 1 1 calc R
C10 C 0.0690(2) 0.3108(2) 0.1259(2) 0.0389(12) Uani 1 1 d .
H10 H 0.0139 0.3050 0.0996 0.047 Uiso 1 1 calc R
C11 C 0.0989(2) 0.3003(2) 0.1992(2) 0.0291(10) Uani 1 1 d .
H11 H 0.0639 0.2896 0.2241 0.035 Uiso 1 1 calc R
C12 C 0.1797(2) 0.30526(18) 0.23700(19) 0.0184(9) Uani 1 1 d .
C13 C 0.4472(2) 0.40851(18) 0.36991(18) 0.0213(9) Uani 1 1 d .
H13A H 0.4932 0.4360 0.3668 0.032 Uiso 1 1 calc R
H13B H 0.4466 0.4129 0.4187 0.032 Uiso 1 1 calc R
H13C H 0.3985 0.4306 0.3358 0.032 Uiso 1 1 calc R
C14 C 0.52519(19) 0.2947(2) 0.40681(17) 0.0227(9) Uani 1 1 d .
H14A H 0.5342 0.2426 0.3933 0.034 Uiso 1 1 calc R
H14B H 0.5190 0.2939 0.4537 0.034 Uiso 1 1 calc R
H14C H 0.5705 0.3269 0.4094 0.034 Uiso 1 1 calc R
C15 C 0.1651(2) 0.2596(2) 0.34936(19) 0.0265(10) Uani 1 1 d .
H15A H 0.1120 0.2819 0.3357 0.040 Uiso 1 1 calc R
H15B H 0.1906 0.2607 0.4018 0.040 Uiso 1 1 calc R
H15C H 0.1609 0.2067 0.3324 0.040 Uiso 1 1 calc R
C16 C 0.21356(19) 0.38595(18) 0.34011(18) 0.0220(9) Uani 1 1 d .
H16A H 0.2460 0.4171 0.3203 0.033 Uiso 1 1 calc R
H16B H 0.2356 0.3883 0.3927 0.033 Uiso 1 1 calc R
H16C H 0.1592 0.4056 0.3230 0.033 Uiso 1 1 calc R
C17 C 0.28365(19) 0.10126(18) 0.36815(18) 0.0143(8) Uani 1 1 d .
C18 C 0.27250(19) 0.1179(2) 0.43204(17) 0.0174(8) Uani 1 1 d .
H18 H 0.2904 0.1653 0.4553 0.021 Uiso 1 1 calc R
C19 C 0.2356(2) 0.0661(2) 0.46220(18) 0.0206(9) Uani 1 1 d .
H19 H 0.2289 0.0783 0.5061 0.025 Uiso 1 1 calc R
C20 C 0.20849(19) -0.0028(2) 0.42958(19) 0.0187(9) Uani 1 1 d .
H20 H 0.1825 -0.0378 0.4503 0.022 Uiso 1 1 calc R
C21 C 0.2196(2) -0.0204(2) 0.36643(19) 0.0237(9) Uani 1 1 d .
H21 H 0.2013 -0.0679 0.3435 0.028 Uiso 1 1 calc R
C22 C 0.2570(2) 0.03066(19) 0.33612(18) 0.0200(9) Uani 1 1 d .
H22 H 0.2647 0.0175 0.2928 0.024 Uiso 1 1 calc R
C23 C 0.43769(19) 0.11473(19) 0.38009(19) 0.0183(9) Uani 1 1 d .
C24 C 0.4774(2) 0.1315(2) 0.4517(2) 0.0296(10) Uani 1 1 d .
H24 H 0.4580 0.1711 0.4735 0.036 Uiso 1 1 calc R
C25 C 0.5444(2) 0.0922(2) 0.4922(2) 0.0402(12) Uani 1 1 d .
H25 H 0.5714 0.1054 0.5411 0.048 Uiso 1 1 calc R
C26 C 0.5722(2) 0.0337(3) 0.4612(3) 0.0509(15) Uani 1 1 d .
H26 H 0.6184 0.0063 0.4889 0.061 Uiso 1 1 calc R
C27 C 0.5332(2) 0.0149(2) 0.3907(3) 0.0401(12) Uani 1 1 d .
H27 H 0.5526 -0.0253 0.3694 0.048 Uiso 1 1 calc R
C28 C 0.4653(2) 0.0545(2) 0.3503(2) 0.0286(10) Uani 1 1 d .
H28 H 0.4375 0.0402 0.3018 0.034 Uiso 1 1 calc R
C29 C 0.3152(2) 0.13986(17) 0.24036(18) 0.0139(8) Uani 1 1 d .
C30 C 0.3695(2) 0.14038(18) 0.20501(19) 0.0202(9) Uani 1 1 d .
H30 H 0.4239 0.1490 0.2318 0.024 Uiso 1 1 calc R
C31 C 0.3455(2) 0.12866(19) 0.1318(2) 0.0253(10) Uani 1 1 d .
H31 H 0.3836 0.1287 0.1090 0.030 Uiso 1 1 calc R
C32 C 0.2675(2) 0.1171(2) 0.09217(19) 0.0258(9) Uani 1 1 d .
H32 H 0.2514 0.1088 0.0419 0.031 Uiso 1 1 calc R
C33 C 0.2119(2) 0.1174(2) 0.12477(18) 0.0248(9) Uani 1 1 d .
H33 H 0.1574 0.1100 0.0971 0.030 Uiso 1 1 calc R
C34 C 0.2358(2) 0.12855(19) 0.19813(18) 0.0191(9) Uani 1 1 d .
H34 H 0.1972 0.1285 0.2203 0.023 Uiso 1 1 calc R
Ru2 Ru 0.166015(17) 0.617987(16) 0.179147(15) 0.01373(7) Uani 1 1 d .
Cl2 Cl 0.13068(5) 0.61286(5) 0.04964(4) 0.0238(2) Uani 1 1 d .
P2 P 0.16290(5) 0.74075(5) 0.19599(5) 0.0137(2) Uani 1 1 d .
N4 N 0.29022(16) 0.60118(15) 0.20613(15) 0.0169(7) Uani 1 1 d .
N5 N 0.19362(16) 0.58629(15) 0.28121(14) 0.0130(7) Uani 1 1 d .
N6 N 0.05170(16) 0.58285(15) 0.17713(15) 0.0162(7) Uani 1 1 d .
C35 C 0.3258(2) 0.59923(18) 0.28519(19) 0.0164(8) Uani 1 1 d .
C36 C 0.4061(2) 0.6088(2) 0.3222(2) 0.0244(9) Uani 1 1 d .
H36 H 0.4396 0.6226 0.2967 0.029 Uiso 1 1 calc R
C37 C 0.4381(2) 0.5986(2) 0.3952(2) 0.0304(10) Uani 1 1 d .
H37 H 0.4926 0.6086 0.4206 0.036 Uiso 1 1 calc R
C38 C 0.3895(2) 0.5734(2) 0.4312(2) 0.0258(10) Uani 1 1 d .
H38 H 0.4117 0.5621 0.4810 0.031 Uiso 1 1 calc R
C39 C 0.3095(2) 0.56478(18) 0.39518(18) 0.0186(9) Uani 1 1 d .
H39 H 0.2776 0.5457 0.4204 0.022 Uiso 1 1 calc R
C40 C 0.2739(2) 0.58309(18) 0.32301(18) 0.0142(8) Uani 1 1 d .
C41 C 0.1301(2) 0.58864(18) 0.30621(18) 0.0131(8) Uani 1 1 d .
C42 C 0.1326(2) 0.59557(18) 0.37667(19) 0.0207(9) Uani 1 1 d .
H42 H 0.1822 0.5927 0.4150 0.025 Uiso 1 1 calc R
C43 C 0.0641(2) 0.60658(19) 0.3920(2) 0.0253(10) Uani 1 1 d .
H43 H 0.0677 0.6119 0.4406 0.030 Uiso 1 1 calc R
C44 C -0.0086(2) 0.6099(2) 0.3384(2) 0.0264(10) Uani 1 1 d .
H44 H -0.0550 0.6183 0.3493 0.032 Uiso 1 1 calc R
C45 C -0.0133(2) 0.6010(2) 0.2681(2) 0.0248(10) Uani 1 1 d .
H45 H -0.0638 0.6012 0.2307 0.030 Uiso 1 1 calc R
C46 C 0.0544(2) 0.59177(18) 0.25118(18) 0.0155(8) Uani 1 1 d .
C47 C 0.3371(2) 0.6475(2) 0.17231(19) 0.0257(10) Uani 1 1 d .
H47A H 0.3472 0.6983 0.1944 0.039 Uiso 1 1 calc R
H47B H 0.3073 0.6525 0.1207 0.039 Uiso 1 1 calc R
H47C H 0.3877 0.6219 0.1796 0.039 Uiso 1 1 calc R
C48 C 0.2885(2) 0.52060(19) 0.18047(18) 0.0233(9) Uani 1 1 d .
H48A H 0.3427 0.5006 0.1957 0.035 Uiso 1 1 calc R
H48B H 0.2648 0.5194 0.1279 0.035 Uiso 1 1 calc R
H48C H 0.2570 0.4890 0.2009 0.035 Uiso 1 1 calc R
C49 C 0.0549(2) 0.49909(18) 0.16086(18) 0.0223(9) Uani 1 1 d .
H49A H 0.1028 0.4764 0.1956 0.034 Uiso 1 1 calc R
H49B H 0.0558 0.4930 0.1123 0.034 Uiso 1 1 calc R
H49C H 0.0081 0.4734 0.1641 0.034 Uiso 1 1 calc R
C50 C -0.02190(19) 0.6136(2) 0.12307(18) 0.0236(9) Uani 1 1 d .
H50A H -0.0673 0.5831 0.1235 0.035 Uiso 1 1 calc R
H50B H -0.0180 0.6110 0.0753 0.035 Uiso 1 1 calc R
H50C H -0.0291 0.6668 0.1347 0.035 Uiso 1 1 calc R
C51 C 0.07145(19) 0.79610(19) 0.15207(18) 0.0165(8) Uani 1 1 d .
C52 C 0.0288(2) 0.7795(2) 0.08070(18) 0.0214(9) Uani 1 1 d .
H52 H 0.0424 0.7357 0.0593 0.026 Uiso 1 1 calc R
C53 C -0.0334(2) 0.8255(2) 0.03997(19) 0.0250(9) Uani 1 1 d .
H53 H -0.0627 0.8128 -0.0086 0.030 Uiso 1 1 calc R
C54 C -0.0526(2) 0.8901(2) 0.0706(2) 0.0288(10) Uani 1 1 d .
H54 H -0.0951 0.9220 0.0430 0.035 Uiso 1 1 calc R
C55 C -0.0100(2) 0.90788(19) 0.1409(2) 0.0228(9) Uani 1 1 d .
H55 H -0.0234 0.9521 0.1618 0.027 Uiso 1 1 calc R
C56 C 0.0517(2) 0.86230(18) 0.18134(19) 0.0184(9) Uani 1 1 d .
H56 H 0.0813 0.8759 0.2296 0.022 Uiso 1 1 calc R
C57 C 0.22332(19) 0.80641(18) 0.16406(17) 0.0150(8) Uani 1 1 d .
C58 C 0.22673(19) 0.79457(19) 0.09606(18) 0.0169(8) Uani 1 1 d .
H58 H 0.2047 0.7492 0.0706 0.020 Uiso 1 1 calc R
C59 C 0.26132(19) 0.8472(2) 0.06481(19) 0.0201(9) Uani 1 1 d .
H59 H 0.2634 0.8374 0.0186 0.024 Uiso 1 1 calc R
C60 C 0.29291(19) 0.9140(2) 0.10037(19) 0.0215(9) Uani 1 1 d .
H60 H 0.3164 0.9506 0.0788 0.026 Uiso 1 1 calc R
C61 C 0.2898(2) 0.9269(2) 0.16772(19) 0.0223(9) Uani 1 1 d .
H61 H 0.3113 0.9728 0.1926 0.027 Uiso 1 1 calc R
C62 C 0.25591(19) 0.87390(19) 0.19930(18) 0.0178(8) Uani 1 1 d .
H62 H 0.2548 0.8836 0.2458 0.021 Uiso 1 1 calc R
C63 C 0.1943(2) 0.76434(18) 0.29127(17) 0.0138(8) Uani 1 1 d .
C64 C 0.2741(2) 0.76562(18) 0.33133(19) 0.0196(9) Uani 1 1 d .
H64 H 0.3109 0.7569 0.3079 0.023 Uiso 1 1 calc R
C65 C 0.3023(2) 0.77913(19) 0.40436(19) 0.0275(10) Uani 1 1 d .
H65 H 0.3576 0.7786 0.4308 0.033 Uiso 1 1 calc R
C66 C 0.2492(3) 0.7934(2) 0.4386(2) 0.0319(10) Uani 1 1 d .
H66 H 0.2679 0.8064 0.4881 0.038 Uiso 1 1 calc R
C67 C 0.1690(2) 0.7886(2) 0.40034(19) 0.0295(10) Uani 1 1 d .
H67 H 0.1326 0.7959 0.4244 0.035 Uiso 1 1 calc R
C68 C 0.1409(2) 0.77341(18) 0.32775(19) 0.0212(9) Uani 1 1 d .
H68 H 0.0855 0.7690 0.3023 0.025 Uiso 1 1 calc R

loop_
_atom_site_aniso_label
_atom_site_aniso_U_11
_atom_site_aniso_U_22
_atom_site_aniso_U_33
_atom_site_aniso_U_23
_atom_site_aniso_U_13
_atom_site_aniso_U_12
Ru1 0.01474(17) 0.01204(16) 0.01313(17) -0.00023(13) 0.00366(13) -0.00100(14)
Cl1 0.0339(6) 0.0255(5) 0.0147(5) -0.0044(4) 0.0088(4) -0.0043(5)
P1 0.0139(6) 0.0126(5) 0.0146(6) 0.0003(4) 0.0039(4) 0.0005(4)
N1 0.0144(17) 0.0146(16) 0.0169(18) -0.0004(13) 0.0039(14) 0.0005(14)
N2 0.0137(17) 0.0165(17) 0.0128(17) 0.0047(13) 0.0012(14) -0.0025(14)
N3 0.0167(18) 0.0121(17) 0.0267(19) -0.0019(13) 0.0074(14) -0.0021(14)
C1 0.016(2) 0.0113(18) 0.016(2) -0.0001(15) 0.0066(17) -0.0025(17)
C2 0.023(2) 0.028(2) 0.025(2) -0.0020(18) 0.0097(19) -0.0014(19)
C3 0.028(3) 0.038(3) 0.043(3) -0.002(2) 0.023(2) 0.000(2)
C4 0.061(3) 0.030(2) 0.025(3) 0.0013(19) 0.030(2) -0.004(2)
C5 0.030(3) 0.027(2) 0.016(2) 0.0006(17) 0.0077(19) -0.0057(19)
C6 0.027(2) 0.0105(19) 0.019(2) 0.0010(15) 0.0065(19) -0.0056(18)
C7 0.022(2) 0.0057(18) 0.018(2) -0.0001(15) -0.0029(18) -0.0021(17)
C8 0.028(3) 0.022(2) 0.020(2) 0.0038(17) -0.0041(19) -0.0048(19)
C9 0.046(3) 0.022(2) 0.025(3) 0.0006(19) -0.012(2) 0.001(2)
C10 0.024(3) 0.025(3) 0.046(3) -0.007(2) -0.013(2) 0.002(2)
C11 0.015(2) 0.022(2) 0.044(3) -0.002(2) 0.002(2) -0.0001(19)
C12 0.020(2) 0.009(2) 0.023(2) -0.0004(15) 0.0028(18) -0.0019(17)
C13 0.022(2) 0.018(2) 0.023(2) -0.0021(16) 0.0068(18) -0.0036(17)
C14 0.014(2) 0.025(2) 0.022(2) 0.0031(18) -0.0014(17) -0.0047(19)
C15 0.017(2) 0.025(2) 0.040(3) 0.0106(18) 0.0135(19) 0.0024(18)
C16 0.024(2) 0.0134(19) 0.029(2) -0.0048(17) 0.0096(17) 0.0011(19)
C17 0.010(2) 0.014(2) 0.020(2) 0.0019(15) 0.0074(16) 0.0000(16)
C18 0.020(2) 0.0155(19) 0.014(2) 0.0008(16) 0.0031(16) 0.0043(18)
C19 0.029(2) 0.023(2) 0.014(2) 0.0074(16) 0.0134(18) 0.0074(19)
C20 0.013(2) 0.020(2) 0.023(2) 0.0114(17) 0.0075(17) 0.0015(17)
C21 0.030(2) 0.013(2) 0.026(2) -0.0022(17) 0.0083(19) -0.0064(18)
C22 0.026(2) 0.019(2) 0.022(2) -0.0001(17) 0.0173(18) -0.0010(18)
C23 0.011(2) 0.0125(19) 0.030(2) 0.0043(18) 0.0056(17) -0.0053(17)
C24 0.032(3) 0.019(2) 0.030(3) 0.0073(18) 0.001(2) -0.0034(19)
C25 0.019(3) 0.033(3) 0.048(3) 0.022(2) -0.014(2) -0.013(2)
C26 0.014(3) 0.043(3) 0.083(4) 0.043(3) 0.002(3) 0.004(2)
C27 0.027(3) 0.025(3) 0.073(4) 0.023(2) 0.024(3) 0.010(2)
C28 0.022(2) 0.019(2) 0.045(3) 0.0117(19) 0.013(2) 0.0011(19)
C29 0.020(2) 0.0085(18) 0.014(2) 0.0010(14) 0.0083(17) -0.0001(16)
C30 0.027(2) 0.015(2) 0.020(2) 0.0005(16) 0.0104(19) -0.0006(17)
C31 0.040(3) 0.018(2) 0.028(3) -0.0022(18) 0.025(2) -0.003(2)
C32 0.048(3) 0.018(2) 0.010(2) 0.0002(17) 0.010(2) -0.001(2)
C33 0.030(2) 0.024(2) 0.015(2) -0.0006(18) 0.0002(18) 0.007(2)
C34 0.023(2) 0.019(2) 0.018(2) 0.0012(16) 0.0099(18) 0.0057(18)
Ru2 0.01673(17) 0.01110(15) 0.01349(17) -0.00105(13) 0.00551(13) 0.00016(14)
Cl2 0.0361(6) 0.0210(5) 0.0152(5) -0.0035(4) 0.0101(4) -0.0003(5)
P2 0.0160(6) 0.0125(5) 0.0126(5) -0.0014(4) 0.0050(4) -0.0006(4)
N4 0.0201(18) 0.0115(16) 0.0236(19) 0.0016(13) 0.0135(14) 0.0021(14)
N5 0.0130(17) 0.0122(16) 0.0123(17) -0.0003(12) 0.0028(14) -0.0021(14)
N6 0.0130(17) 0.0140(16) 0.0190(18) -0.0005(13) 0.0026(14) 0.0006(14)
C35 0.018(2) 0.0093(19) 0.021(2) -0.0034(15) 0.0067(18) 0.0011(16)
C36 0.019(2) 0.020(2) 0.038(3) 0.0003(19) 0.015(2) -0.0016(19)
C37 0.019(2) 0.026(2) 0.037(3) -0.0089(19) -0.002(2) -0.0004(19)
C38 0.023(2) 0.025(2) 0.023(2) -0.0065(18) -0.0002(19) 0.004(2)
C39 0.018(2) 0.016(2) 0.019(2) -0.0023(16) 0.0027(18) 0.0001(17)
C40 0.014(2) 0.0093(18) 0.018(2) -0.0025(15) 0.0044(17) 0.0014(16)
C41 0.015(2) 0.0068(18) 0.017(2) 0.0022(15) 0.0050(17) -0.0014(16)
C42 0.021(2) 0.018(2) 0.020(2) 0.0008(16) 0.0036(18) -0.0031(17)
C43 0.035(3) 0.021(2) 0.029(2) -0.0026(18) 0.023(2) -0.001(2)
C44 0.025(2) 0.026(2) 0.038(3) 0.006(2) 0.023(2) 0.004(2)
C45 0.014(2) 0.027(2) 0.033(3) 0.0104(18) 0.0075(19) 0.0020(18)
C46 0.017(2) 0.0096(18) 0.020(2) 0.0018(15) 0.0065(17) -0.0023(16)
C47 0.021(2) 0.026(2) 0.035(3) 0.0046(18) 0.016(2) 0.0032(19)
C48 0.027(2) 0.017(2) 0.026(2) 0.0016(17) 0.0102(18) 0.0070(18)
C49 0.025(2) 0.017(2) 0.023(2) -0.0024(16) 0.0055(18) -0.0048(18)
C50 0.012(2) 0.024(2) 0.028(2) 0.0067(18) -0.0009(17) 0.0003(18)
C51 0.015(2) 0.014(2) 0.022(2) 0.0031(16) 0.0078(17) -0.0003(17)
C52 0.025(2) 0.019(2) 0.020(2) 0.0012(17) 0.0083(18) 0.0026(19)
C53 0.028(2) 0.026(2) 0.015(2) -0.0006(17) -0.0007(18) 0.003(2)
C54 0.023(2) 0.028(2) 0.034(3) 0.011(2) 0.009(2) 0.010(2)
C55 0.024(2) 0.014(2) 0.033(3) -0.0003(17) 0.0130(19) 0.0012(18)
C56 0.020(2) 0.013(2) 0.021(2) -0.0005(15) 0.0050(17) 0.0004(17)
C57 0.020(2) 0.012(2) 0.013(2) 0.0020(15) 0.0056(16) 0.0034(16)
C58 0.018(2) 0.0106(19) 0.021(2) 0.0002(16) 0.0057(17) 0.0014(17)
C59 0.021(2) 0.022(2) 0.018(2) 0.0022(17) 0.0068(18) 0.0040(18)
C60 0.018(2) 0.020(2) 0.031(2) 0.0080(18) 0.0143(19) 0.0007(18)
C61 0.025(2) 0.016(2) 0.025(2) -0.0038(17) 0.0080(19) 0.0004(18)
C62 0.020(2) 0.018(2) 0.016(2) 0.0032(16) 0.0067(16) 0.0023(18)
C63 0.019(2) 0.0099(18) 0.012(2) 0.0003(14) 0.0050(17) -0.0013(16)
C64 0.025(2) 0.0120(19) 0.023(2) -0.0017(16) 0.0100(18) -0.0004(18)
C65 0.038(3) 0.013(2) 0.023(2) -0.0008(17) 0.001(2) -0.0039(19)
C66 0.060(3) 0.015(2) 0.016(2) -0.0029(17) 0.007(2) -0.012(2)
C67 0.056(3) 0.018(2) 0.024(2) -0.0048(18) 0.026(2) -0.012(2)
C68 0.030(2) 0.010(2) 0.024(2) -0.0021(16) 0.0112(19) -0.0027(18)

loop_
_atom_type_symbol
_atom_type_description
_atom_type_scat_dispersion_real
_atom_type_scat_dispersion_imag
_atom_type_scat_source
C C 0.0033 0.0016 'International Tables Vol C Tables 4.2.6.8 and 6.1.1.4'
H H 0.0000 0.0000 'International Tables Vol C Tables 4.2.6.8 and 6.1.1.4'
N N 0.0061 0.0033 'International Tables Vol C Tables 4.2.6.8 and 6.1.1.4'
P P 0.1023 0.0942 'International Tables Vol C Tables 4.2.6.8 and 6.1.1.4'
Cl Cl 0.1484 0.1585 'International Tables Vol C Tables 4.2.6.8 and 6.1.1.4'
Ru Ru -1.2594 0.8363 'International Tables Vol C Tables 4.2.6.8 and 6.1.1.4'

loop_
_geom_angle_atom_site_label_1
_geom_angle_atom_site_label_2
_geom_angle_atom_site_label_3
_geom_angle
N2 Ru1 N3 81.39(11)
N2 Ru1 N1 80.53(11)
N3 Ru1 N1 151.86(10)
N2 Ru1 P1 97.12(8)
N3 Ru1 P1 100.79(8)
N1 Ru1 P1 102.70(8)
N2 Ru1 Cl1 161.74(8)
N3 Ru1 Cl1 95.74(8)
N1 Ru1 Cl1 94.72(8)
P1 Ru1 Cl1 101.13(3)
C29 P1 C23 105.20(16)
C29 P1 C17 103.63(15)
C23 P1 C17 94.64(15)
C29 P1 Ru1 110.86(10)
C23 P1 Ru1 119.80(11)
C17 P1 Ru1 120.27(11)
C1 N1 C14 112.9(3)
C1 N1 C13 107.8(3)
C14 N1 C13 107.3(3)
C1 N1 Ru1 106.81(19)
C14 N1 Ru1 121.2(2)
C13 N1 Ru1 99.48(19)
C7 N2 C6 127.7(3)
C7 N2 Ru1 116.0(2)
C6 N2 Ru1 115.3(2)
C12 N3 C15 113.0(3)
C12 N3 C16 106.8(2)
C15 N3 C16 107.2(3)
C12 N3 Ru1 107.4(2)
C15 N3 Ru1 121.8(2)
C16 N3 Ru1 98.67(19)
C2 C1 C6 121.3(3)
C2 C1 N1 121.8(3)
C6 C1 N1 116.9(3)
C3 C2 C1 120.5(3)
C3 C2 H2 119.7
C1 C2 H2 119.7
C4 C3 C2 119.4(4)
C4 C3 H3 120.3
C2 C3 H3 120.3
C3 C4 C5 121.1(4)
C3 C4 H4 119.5
C5 C4 H4 119.5
C4 C5 C6 121.3(3)
C4 C5 H5 119.4
C6 C5 H5 119.4
C5 C6 N2 128.9(3)
C5 C6 C1 116.4(3)
N2 C6 C1 114.6(3)
N2 C7 C8 127.9(3)
N2 C7 C12 115.8(3)
C8 C7 C12 116.2(3)
C9 C8 C7 121.3(4)
C9 C8 H8 119.4
C7 C8 H8 119.4
C10 C9 C8 121.6(4)
C10 C9 H9 119.2
C8 C9 H9 119.2
C9 C10 C11 118.8(4)
C9 C10 H10 120.6
C11 C10 H10 120.6
C10 C11 C12 120.5(4)
C10 C11 H11 119.8
C12 C11 H11 119.8
C11 C12 C7 121.1(3)
C11 C12 N3 122.3(3)
C7 C12 N3 116.3(3)
N1 C13 H13A 109.5
N1 C13 H13B 109.5
H13A C13 H13B 109.5
N1 C13 H13C 109.5
H13A C13 H13C 109.5
H13B C13 H13C 109.5
N1 C14 H14A 109.5
N1 C14 H14B 109.5
H14A C14 H14B 109.5
N1 C14 H14C 109.5
H14A C14 H14C 109.5
H14B C14 H14C 109.5
N3 C15 H15A 109.5
N3 C15 H15B 109.5
H15A C15 H15B 109.5
N3 C15 H15C 109.5
H15A C15 H15C 109.5
H15B C15 H15C 109.5
N3 C16 H16A 109.5
N3 C16 H16B 109.5
H16A C16 H16B 109.5
N3 C16 H16C 109.5
H16A C16 H16C 109.5
H16B C16 H16C 109.5
C18 C17 C22 117.8(3)
C18 C17 P1 120.1(3)
C22 C17 P1 121.7(3)
C19 C18 C17 120.7(3)
C19 C18 H18 119.6
C17 C18 H18 119.6
C20 C19 C18 121.0(3)
C20 C19 H19 119.5
C18 C19 H19 119.5
C19 C20 C21 119.0(3)
C19 C20 H20 120.5
C21 C20 H20 120.5
C20 C21 C22 120.5(3)
C20 C21 H21 119.7
C22 C21 H21 119.7
C21 C22 C17 121.0(3)
C21 C22 H22 119.5
C17 C22 H22 119.5
C24 C23 C28 118.0(3)
C24 C23 P1 117.1(3)
C28 C23 P1 124.3(3)
C25 C24 C23 121.7(4)
C25 C24 H24 119.1
C23 C24 H24 119.1
C24 C25 C26 119.5(4)
C24 C25 H25 120.3
C26 C25 H25 120.3
C27 C26 C25 120.1(4)
C27 C26 H26 119.9
C25 C26 H26 119.9
C26 C27 C28 120.0(4)
C26 C27 H27 120.0
C28 C27 H27 120.0
C23 C28 C27 120.6(4)
C23 C28 H28 119.7
C27 C28 H28 119.7
C34 C29 C30 116.9(3)
C34 C29 P1 120.8(3)
C30 C29 P1 121.8(3)
C31 C30 C29 121.3(3)
C31 C30 H30 119.4
C29 C30 H30 119.4
C32 C31 C30 120.4(3)
C32 C31 H31 119.8
C30 C31 H31 119.8
C31 C32 C33 120.2(4)
C31 C32 H32 119.9
C33 C32 H32 119.9
C32 C33 C34 119.5(4)
C32 C33 H33 120.2
C34 C33 H33 120.2
C33 C34 C29 121.8(3)
C33 C34 H34 119.1
C29 C34 H34 119.1
N5 Ru2 N4 81.09(11)
N5 Ru2 N6 80.16(11)
N4 Ru2 N6 152.36(10)
N5 Ru2 P2 97.36(8)
N4 Ru2 P2 100.34(8)
N6 Ru2 P2 102.04(8)
N5 Ru2 Cl2 161.72(8)
N4 Ru2 Cl2 96.79(8)
N6 Ru2 Cl2 94.70(8)
P2 Ru2 Cl2 100.88(3)
C63 P2 C51 105.61(16)
C63 P2 C57 102.39(15)
C51 P2 C57 92.81(15)
C63 P2 Ru2 111.59(11)
C51 P2 Ru2 120.83(11)
C57 P2 Ru2 120.66(11)
C35 N4 C47 113.1(3)
C35 N4 C48 106.9(2)
C47 N4 C48 107.6(3)
C35 N4 Ru2 107.01(19)
C47 N4 Ru2 121.7(2)
C48 N4 Ru2 98.73(19)
C40 N5 C41 126.7(3)
C40 N5 Ru2 116.8(2)
C41 N5 Ru2 114.5(2)
C46 N6 C50 113.1(3)
C46 N6 C49 109.2(2)
C50 N6 C49 106.8(3)
C46 N6 Ru2 105.31(19)
C50 N6 Ru2 121.3(2)
C49 N6 Ru2 99.98(19)
C36 C35 C40 120.3(3)
C36 C35 N4 122.9(3)
C40 C35 N4 116.8(3)
C37 C36 C35 121.0(3)
C37 C36 H36 119.5
C35 C36 H36 119.5
C36 C37 C38 119.0(4)
C36 C37 H37 120.5
C38 C37 H37 120.5
C39 C38 C37 120.4(4)
C39 C38 H38 119.8
C37 C38 H38 119.8
C38 C39 C40 121.9(3)
C38 C39 H39 119.0
C40 C39 H39 119.0
C39 C40 N5 129.0(3)
C39 C40 C35 116.4(3)
N5 C40 C35 114.6(3)
C42 C41 N5 128.4(3)
C42 C41 C46 116.9(3)
N5 C41 C46 114.4(3)
C43 C42 C41 121.4(3)
C43 C42 H42 119.3
C41 C42 H42 119.3
C44 C43 C42 121.1(3)
C44 C43 H43 119.5
C42 C43 H43 119.5
C43 C44 C45 119.0(3)
C43 C44 H44 120.5
C45 C44 H44 120.5
C44 C45 C46 121.1(3)
C44 C45 H45 119.5
C46 C45 H45 119.5
C45 C46 C41 120.5(3)
C45 C46 N6 122.6(3)
C41 C46 N6 116.8(3)
N4 C47 H47A 109.5
N4 C47 H47B 109.5
H47A C47 H47B 109.5
N4 C47 H47C 109.5
H47A C47 H47C 109.5
H47B C47 H47C 109.5
N4 C48 H48A 109.5
N4 C48 H48B 109.5
H48A C48 H48B 109.5
N4 C48 H48C 109.5
H48A C48 H48C 109.5
H48B C48 H48C 109.5
N6 C49 H49A 109.5
N6 C49 H49B 109.5
H49A C49 H49B 109.5
N6 C49 H49C 109.5
H49A C49 H49C 109.5
H49B C49 H49C 109.5
N6 C50 H50A 109.5
N6 C50 H50B 109.5
H50A C50 H50B 109.5
N6 C50 H50C 109.5
H50A C50 H50C 109.5
H50B C50 H50C 109.5
C52 C51 C56 118.1(3)
C52 C51 P2 117.0(3)
C56 C51 P2 123.7(3)
C53 C52 C51 121.2(3)
C53 C52 H52 119.4
C51 C52 H52 119.4
C52 C53 C54 119.6(3)
C52 C53 H53 120.2
C54 C53 H53 120.2
C55 C54 C53 119.8(3)
C55 C54 H54 120.1
C53 C54 H54 120.1
C54 C55 C56 120.7(3)
C54 C55 H55 119.7
C56 C55 H55 119.7
C55 C56 C51 120.7(3)
C55 C56 H56 119.7
C51 C56 H56 119.7
C62 C57 C58 117.3(3)
C62 C57 P2 123.3(3)
C58 C57 P2 118.6(2)
C59 C58 C57 121.6(3)
C59 C58 H58 119.2
C57 C58 H58 119.2
C58 C59 C60 120.3(3)
C58 C59 H59 119.9
C60 C59 H59 119.9
C61 C60 C59 119.0(3)
C61 C60 H60 120.5
C59 C60 H60 120.5
C62 C61 C60 120.7(3)
C62 C61 H61 119.7
C60 C61 H61 119.7
C61 C62 C57 121.1(3)
C61 C62 H62 119.4
C57 C62 H62 119.4
C64 C63 C68 117.8(3)
C64 C63 P2 118.7(3)
C68 C63 P2 123.1(3)
C63 C64 C65 122.1(3)
C63 C64 H64 118.9
C65 C64 H64 118.9
C64 C65 C66 119.3(4)
C64 C65 H65 120.3
C66 C65 H65 120.3
C67 C66 C65 119.5(4)
C67 C66 H66 120.3
C65 C66 H66 120.3
C68 C67 C66 121.0(4)
C68 C67 H67 119.5
C66 C67 H67 119.5
C67 C68 C63 119.9(4)
C67 C68 H68 120.0
C63 C68 H68 120.0

loop_
_geom_bond_atom_site_label_1
_geom_bond_atom_site_label_2
_geom_bond_distance
Ru1 N2 1.991(3)
Ru1 N3 2.124(3)
Ru1 N1 2.136(3)
Ru1 P1 2.1782(9)
Ru1 Cl1 2.4191(9)
P1 C29 1.815(3)
P1 C23 1.847(3)
P1 C17 1.849(3)
N1 C1 1.467(4)
N1 C14 1.482(4)
N1 C13 1.496(4)
N2 C7 1.389(4)
N2 C6 1.399(4)
N3 C12 1.475(4)
N3 C15 1.495(4)
N3 C16 1.496(4)
C1 C2 1.377(4)
C1 C6 1.424(4)
C2 C3 1.374(5)
C2 H2 0.9500
C3 C4 1.374(5)
C3 H3 0.9500
C4 C5 1.382(5)
C4 H4 0.9500
C5 C6 1.395(4)
C5 H5 0.9500
C7 C8 1.398(4)
C7 C12 1.416(5)
C8 C9 1.374(5)
C8 H8 0.9500
C9 C10 1.373(5)
C9 H9 0.9500
C10 C11 1.379(5)
C10 H10 0.9500
C11 C12 1.387(4)
C11 H11 0.9500
C13 H13A 0.9800
C13 H13B 0.9800
C13 H13C 0.9800
C14 H14A 0.9800
C14 H14B 0.9800
C14 H14C 0.9800
C15 H15A 0.9800
C15 H15B 0.9800
C15 H15C 0.9800
C16 H16A 0.9800
C16 H16B 0.9800
C16 H16C 0.9800
C17 C18 1.388(4)
C17 C22 1.395(4)
C18 C19 1.382(4)
C18 H18 0.9500
C19 C20 1.375(4)
C19 H19 0.9500
C20 C21 1.377(4)
C20 H20 0.9500
C21 C22 1.382(4)
C21 H21 0.9500
C22 H22 0.9500
C23 C24 1.381(4)
C23 C28 1.387(5)
C24 C25 1.376(5)
C24 H24 0.9500
C25 C26 1.379(6)
C25 H25 0.9500
C26 C27 1.370(6)
C26 H26 0.9500
C27 C28 1.390(5)
C27 H27 0.9500
C28 H28 0.9500
C29 C34 1.394(4)
C29 C30 1.396(4)
C30 C31 1.380(4)
C30 H30 0.9500
C31 C32 1.364(5)
C31 H31 0.9500
C32 C33 1.376(5)
C32 H32 0.9500
C33 C34 1.383(4)
C33 H33 0.9500
C34 H34 0.9500
Ru2 N5 1.993(3)
Ru2 N4 2.133(3)
Ru2 N6 2.141(3)
Ru2 P2 2.1781(9)
Ru2 Cl2 2.4295(9)
P2 C63 1.825(3)
P2 C51 1.845(3)
P2 C57 1.847(3)
N4 C35 1.475(4)
N4 C47 1.495(4)
N4 C48 1.497(4)
N5 C40 1.393(4)
N5 C41 1.404(4)
N6 C46 1.467(4)
N6 C50 1.482(4)
N6 C49 1.507(4)
C35 C36 1.384(4)
C35 C40 1.425(4)
C36 C37 1.372(5)
C36 H36 0.9500
C37 C38 1.387(5)
C37 H37 0.9500
C38 C39 1.375(4)
C38 H38 0.9500
C39 C40 1.388(4)
C39 H39 0.9500
C41 C42 1.394(4)
C41 C46 1.418(4)
C42 C43 1.391(4)
C42 H42 0.9500
C43 C44 1.367(5)
C43 H43 0.9500
C44 C45 1.381(4)
C44 H44 0.9500
C45 C46 1.388(4)
C45 H45 0.9500
C47 H47A 0.9800
C47 H47B 0.9800
C47 H47C 0.9800
C48 H48A 0.9800
C48 H48B 0.9800
C48 H48C 0.9800
C49 H49A 0.9800
C49 H49B 0.9800
C49 H49C 0.9800
C50 H50A 0.9800
C50 H50B 0.9800
C50 H50C 0.9800
C51 C52 1.386(4)
C51 C56 1.399(4)
C52 C53 1.386(4)
C52 H52 0.9500
C53 C54 1.387(5)
C53 H53 0.9500
C54 C55 1.373(4)
C54 H54 0.9500
C55 C56 1.375(4)
C55 H55 0.9500
C56 H56 0.9500
C57 C62 1.393(4)
C57 C58 1.393(4)
C58 C59 1.379(4)
C58 H58 0.9500
C59 C60 1.382(4)
C59 H59 0.9500
C60 C61 1.381(4)
C60 H60 0.9500
C61 C62 1.381(4)
C61 H61 0.9500
C62 H62 0.9500
C63 C64 1.377(4)
C63 C68 1.408(4)
C64 C65 1.380(4)
C64 H64 0.9500
C65 C66 1.383(5)
C65 H65 0.9500
C66 C67 1.380(5)
C66 H66 0.9500
C67 C68 1.378(4)
C67 H67 0.9500
C68 H68 0.9500

loop_
_geom_torsion_atom_site_label_1
_geom_torsion_atom_site_label_2
_geom_torsion_atom_site_label_3
_geom_torsion_atom_site_label_4
_geom_torsion
N2 Ru1 P1 C29 -5.93(15)
N3 Ru1 P1 C29 76.62(15)
N1 Ru1 P1 C29 -87.78(15)
Cl1 Ru1 P1 C29 174.74(12)
N2 Ru1 P1 C23 116.87(15)
N3 Ru1 P1 C23 -160.59(15)
N1 Ru1 P1 C23 35.02(15)
Cl1 Ru1 P1 C23 -62.47(14)
N2 Ru1 P1 C17 -126.89(15)
N3 Ru1 P1 C17 -44.34(15)
N1 Ru1 P1 C17 151.26(15)
Cl1 Ru1 P1 C17 53.78(13)
N2 Ru1 N1 C1 -20.36(19)
N3 Ru1 N1 C1 -71.1(3)
P1 Ru1 N1 C1 74.87(19)
Cl1 Ru1 N1 C1 177.41(18)
N2 Ru1 N1 C14 -151.4(3)
N3 Ru1 N1 C14 157.9(2)
P1 Ru1 N1 C14 -56.2(2)
Cl1 Ru1 N1 C14 46.3(2)
N2 Ru1 N1 C13 91.6(2)
N3 Ru1 N1 C13 40.9(3)
P1 Ru1 N1 C13 -173.14(17)
Cl1 Ru1 N1 C13 -70.60(19)
N3 Ru1 N2 C7 -11.0(2)
N1 Ru1 N2 C7 -169.3(3)
P1 Ru1 N2 C7 88.9(2)
Cl1 Ru1 N2 C7 -93.2(3)
N3 Ru1 N2 C6 179.3(2)
N1 Ru1 N2 C6 20.9(2)
P1 Ru1 N2 C6 -80.8(2)
Cl1 Ru1 N2 C6 97.1(3)
N2 Ru1 N3 C12 15.11(19)
N1 Ru1 N3 C12 65.6(3)
P1 Ru1 N3 C12 -80.56(18)
Cl1 Ru1 N3 C12 176.93(18)
N2 Ru1 N3 C15 147.7(3)
N1 Ru1 N3 C15 -161.7(2)
P1 Ru1 N3 C15 52.1(3)
Cl1 Ru1 N3 C15 -50.4(2)
N2 Ru1 N3 C16 -95.7(2)
N1 Ru1 N3 C16 -45.1(3)
P1 Ru1 N3 C16 168.66(17)
Cl1 Ru1 N3 C16 66.15(19)
C14 N1 C1 C2 -27.9(4)
C13 N1 C1 C2 90.4(4)
Ru1 N1 C1 C2 -163.5(3)
C14 N1 C1 C6 153.8(3)
C13 N1 C1 C6 -87.9(3)
Ru1 N1 C1 C6 18.2(3)
C6 C1 C2 C3 -2.2(5)
N1 C1 C2 C3 179.7(3)
C1 C2 C3 C4 -0.6(6)
C2 C3 C4 C5 1.9(6)
C3 C4 C5 C6 -0.5(6)
C4 C5 C6 N2 -177.0(3)
C4 C5 C6 C1 -2.1(5)
C7 N2 C6 C5 -9.8(6)
Ru1 N2 C6 C5 158.5(3)
C7 N2 C6 C1 175.2(3)
Ru1 N2 C6 C1 -16.5(4)
C2 C1 C6 C5 3.4(5)
N1 C1 C6 C5 -178.3(3)
C2 C1 C6 N2 179.1(3)
N1 C1 C6 N2 -2.6(4)
C6 N2 C7 C8 -11.0(6)
Ru1 N2 C7 C8 -179.3(3)
C6 N2 C7 C12 172.0(3)
Ru1 N2 C7 C12 3.8(4)
N2 C7 C8 C9 175.9(3)
C12 C7 C8 C9 -7.2(5)
C7 C8 C9 C10 2.0(6)
C8 C9 C10 C11 3.4(6)
C9 C10 C11 C12 -3.2(6)
C10 C11 C12 C7 -2.4(5)
C10 C11 C12 N3 171.5(3)
N2 C7 C12 C11 -175.3(3)
C8 C7 C12 C11 7.4(5)
N2 C7 C12 N3 10.4(4)
C8 C7 C12 N3 -166.8(3)
C15 N3 C12 C11 30.6(4)
C16 N3 C12 C11 -87.1(4)
Ru1 N3 C12 C11 167.8(3)
C15 N3 C12 C7 -155.2(3)
C16 N3 C12 C7 87.0(3)
Ru1 N3 C12 C7 -18.0(3)
C29 P1 C17 C18 -162.0(3)
C23 P1 C17 C18 91.1(3)
Ru1 P1 C17 C18 -37.6(3)
C29 P1 C17 C22 26.2(3)
C23 P1 C17 C22 -80.7(3)
Ru1 P1 C17 C22 150.7(2)
C22 C17 C18 C19 -0.5(5)
P1 C17 C18 C19 -172.6(3)
C17 C18 C19 C20 -0.5(5)
C18 C19 C20 C21 0.9(5)
C19 C20 C21 C22 -0.3(5)
C20 C21 C22 C17 -0.7(5)
C18 C17 C22 C21 1.1(5)
P1 C17 C22 C21 173.0(3)
C29 P1 C23 C24 172.7(3)
C17 P1 C23 C24 -81.8(3)
Ru1 P1 C23 C24 47.2(3)
C29 P1 C23 C28 -16.0(3)
C17 P1 C23 C28 89.5(3)
Ru1 P1 C23 C28 -141.5(3)
C28 C23 C24 C25 2.7(5)
P1 C23 C24 C25 174.6(3)
C23 C24 C25 C26 -1.2(6)
C24 C25 C26 C27 0.0(6)
C25 C26 C27 C28 -0.4(6)
C24 C23 C28 C27 -3.0(5)
P1 C23 C28 C27 -174.3(3)
C26 C27 C28 C23 2.0(6)
C23 P1 C29 C34 143.1(3)
C17 P1 C29 C34 44.3(3)
Ru1 P1 C29 C34 -86.0(3)
C23 P1 C29 C30 -45.6(3)
C17 P1 C29 C30 -144.3(3)
Ru1 P1 C29 C30 85.3(3)
C34 C29 C30 C31 -1.3(5)
P1 C29 C30 C31 -172.9(3)
C29 C30 C31 C32 0.7(5)
C30 C31 C32 C33 0.4(5)
C31 C32 C33 C34 -0.8(5)
C32 C33 C34 C29 0.3(5)
C30 C29 C34 C33 0.8(5)
P1 C29 C34 C33 172.5(3)
N5 Ru2 P2 C63 5.31(15)
N4 Ru2 P2 C63 -76.93(14)
N6 Ru2 P2 C63 86.76(15)
Cl2 Ru2 P2 C63 -175.99(12)
N5 Ru2 P2 C51 -119.67(15)
N4 Ru2 P2 C51 158.10(14)
N6 Ru2 P2 C51 -38.22(15)
Cl2 Ru2 P2 C51 59.04(13)
N5 Ru2 P2 C57 125.50(15)
N4 Ru2 P2 C57 43.26(15)
N6 Ru2 P2 C57 -153.05(14)
Cl2 Ru2 P2 C57 -55.80(13)
N5 Ru2 N4 C35 -16.26(19)
N6 Ru2 N4 C35 -64.0(3)
P2 Ru2 N4 C35 79.66(18)
Cl2 Ru2 N4 C35 -177.93(17)
N5 Ru2 N4 C47 -148.4(3)
N6 Ru2 N4 C47 163.8(2)
P2 Ru2 N4 C47 -52.5(2)
Cl2 Ru2 N4 C47 49.9(2)
N5 Ru2 N4 C48 94.54(19)
N6 Ru2 N4 C48 46.8(3)
P2 Ru2 N4 C48 -169.54(17)
Cl2 Ru2 N4 C48 -67.13(18)
N4 Ru2 N5 C40 11.4(2)
N6 Ru2 N5 C40 171.0(2)
P2 Ru2 N5 C40 -87.9(2)
Cl2 Ru2 N5 C40 96.1(3)
N4 Ru2 N5 C41 176.2(2)
N6 Ru2 N5 C41 -24.2(2)
P2 Ru2 N5 C41 76.8(2)
Cl2 Ru2 N5 C41 -99.1(3)
N5 Ru2 N6 C46 25.43(19)
N4 Ru2 N6 C46 73.4(3)
P2 Ru2 N6 C46 -70.08(19)
Cl2 Ru2 N6 C46 -172.26(18)
N5 Ru2 N6 C50 155.4(3)
N4 Ru2 N6 C50 -156.7(2)
P2 Ru2 N6 C50 59.9(2)
Cl2 Ru2 N6 C50 -42.3(2)
N5 Ru2 N6 C49 -87.8(2)
N4 Ru2 N6 C49 -39.9(3)
P2 Ru2 N6 C49 176.65(17)
Cl2 Ru2 N6 C49 74.46(18)
C47 N4 C35 C36 -26.3(4)
C48 N4 C35 C36 92.0(4)
Ru2 N4 C35 C36 -163.0(3)
C47 N4 C35 C40 156.7(3)
C48 N4 C35 C40 -85.0(3)
Ru2 N4 C35 C40 20.0(3)
C40 C35 C36 C37 3.8(5)
N4 C35 C36 C37 -173.0(3)
C35 C36 C37 C38 4.3(5)
C36 C37 C38 C39 -5.2(5)
C37 C38 C39 C40 -2.3(5)
C38 C39 C40 N5 -171.7(3)
C38 C39 C40 C35 10.0(5)
C41 N5 C40 C39 15.7(5)
Ru2 N5 C40 C39 178.4(3)
C41 N5 C40 C35 -165.9(3)
Ru2 N5 C40 C35 -3.3(4)
C36 C35 C40 C39 -10.8(5)
N4 C35 C40 C39 166.3(3)
C36 C35 C40 N5 170.7(3)
N4 C35 C40 N5 -12.3(4)
C40 N5 C41 C42 6.7(5)
Ru2 N5 C41 C42 -156.3(3)
C40 N5 C41 C46 180.0(3)
Ru2 N5 C41 C46 16.9(3)
N5 C41 C42 C43 171.9(3)
C46 C41 C42 C43 -1.3(5)
C41 C42 C43 C44 0.9(5)
C42 C43 C44 C45 1.0(5)
C43 C44 C45 C46 -2.5(5)
C44 C45 C46 C41 2.2(5)
C44 C45 C46 N6 -179.4(3)
C42 C41 C46 C45 -0.3(5)
N5 C41 C46 C45 -174.4(3)
C42 C41 C46 N6 -178.8(3)
N5 C41 C46 N6 7.1(4)
C50 N6 C46 C45 22.2(4)
C49 N6 C46 C45 -96.6(4)
Ru2 N6 C46 C45 156.8(3)
C50 N6 C46 C41 -159.4(3)
C49 N6 C46 C41 81.8(3)
Ru2 N6 C46 C41 -24.8(3)
C63 P2 C51 C52 -170.4(3)
C57 P2 C51 C52 85.9(3)
Ru2 P2 C51 C52 -42.7(3)
C63 P2 C51 C56 22.7(3)
C57 P2 C51 C56 -81.0(3)
Ru2 P2 C51 C56 150.4(2)
C56 C51 C52 C53 -2.2(5)
P2 C51 C52 C53 -169.8(3)
C51 C52 C53 C54 1.2(5)
C52 C53 C54 C55 -0.2(5)
C53 C54 C55 C56 0.2(5)
C54 C55 C56 C51 -1.3(5)
C52 C51 C56 C55 2.2(5)
P2 C51 C56 C55 169.0(3)
C63 P2 C57 C62 -22.6(3)
C51 P2 C57 C62 84.1(3)
Ru2 P2 C57 C62 -147.2(2)
C63 P2 C57 C58 167.6(3)
C51 P2 C57 C58 -85.8(3)
Ru2 P2 C57 C58 43.0(3)
C62 C57 C58 C59 0.4(5)
P2 C57 C58 C59 170.8(3)
C57 C58 C59 C60 -0.8(5)
C58 C59 C60 C61 0.5(5)
C59 C60 C61 C62 0.1(5)
C60 C61 C62 C57 -0.6(5)
C58 C57 C62 C61 0.3(5)
P2 C57 C62 C61 -169.6(3)
C51 P2 C63 C64 -147.6(3)
C57 P2 C63 C64 -51.1(3)
Ru2 P2 C63 C64 79.4(3)
C51 P2 C63 C68 39.4(3)
C57 P2 C63 C68 135.9(3)
Ru2 P2 C63 C68 -93.7(3)
C68 C63 C64 C65 -3.3(5)
P2 C63 C64 C65 -176.6(3)
C63 C64 C65 C66 -1.3(5)
C64 C65 C66 C67 4.6(5)
C65 C66 C67 C68 -3.1(5)
C66 C67 C68 C63 -1.5(5)
C64 C63 C68 C67 4.7(5)
P2 C63 C68 C67 177.7(3)
